data_4302865
loop_
_publ_author_name
'Axel Schulz'
'Alexander Villinger'

_publ_contact_author_address
;
Universit\"at Rostock
Institut f\"ur Chemie
Abteilung f\"ur Anorganische Chemie
Albert-Einstein-Strasse 3a 
18059 Rostock
Bundesrepublik Deutschland
;
_publ_contact_author_email axel.schulz@uni-rostock.de
_publ_contact_author_fax '+49 (0)381/498-6382'
_publ_contact_author_name 'Axel Schulz'
_publ_contact_author_phone '+49 (0)381/498-6400'
_publ_section_title
;
Cyclic Arsenic-Nitrogen Cations
;
_journal_name_full 'Inorganic Chemistry'
_journal_page_first 7359
_journal_page_last 7367
_journal_paper_doi 10.1021/ic900821h
_journal_volume 48
_journal_year 2009
_chemical_formula_moiety 'C48 H50 As2 Cl0.75 N2.75 +, Cl6 Ga2 N3 -'
_chemical_formula_sum 'C48 H50 As2 Cl6.75 Ga2 N5.75'
_chemical_formula_weight 1236.01
_chemical_name_systematic
;
1-azido-2,4-bis[2,4-bis-(2,4,6-trimethylphenyl)phenyl]-cyclo-1,3-diarsa
-2,4-diazenium bis[hexachloridogallate(III)]
1-chloro-2,4-bis[2,4-bis-(2,4,6-trimethylphenyl)phenyl]-cyclo-1,3-diarsa
-2,4-diazenium bis[hexachloridogallate(III)]
;
_space_group_IT_number 14
_symmetry_cell_setting monoclinic
_symmetry_Int_Tables_number 14
_symmetry_space_group_name_Hall '-P 2ybc'
_symmetry_space_group_name_H-M 'P 1 21/c 1'
_atom_sites_solution_hydrogens geom
_atom_sites_solution_primary direct
_atom_sites_solution_secondary difmap
_audit_author_name 'Villinger, A.'
_audit_creation_method SHELXL-97
_cell_angle_alpha 90.00
_cell_angle_beta 104.361(11)
_cell_angle_gamma 90.00
_cell_formula_units_Z 4
_cell_length_a 16.066(2)
_cell_length_b 15.044(3)
_cell_length_c 22.265(4)
_cell_measurement_reflns_used 9995
_cell_measurement_temperature 100(2)
_cell_measurement_theta_max 54.594
_cell_measurement_theta_min 7.178
_cell_volume 5213.2(16)
_computing_cell_refinement 'Bruker Apex v2.0-2'
_computing_data_collection 'Bruker Apex v2.0-2'
_computing_data_reduction 'Bruker SAINT'
_computing_molecular_graphics 'ORTEP-3 (Farrugia, 1997)'
_computing_publication_material SHELXL-97
_computing_structure_refinement 'SHELXL-97 (Sheldrick, 1997)'
_computing_structure_solution 'SHELXS-97 (Sheldrick, 1997)'
_diffrn_ambient_temperature 100(2)
_diffrn_measured_fraction_theta_full 0.989
_diffrn_measured_fraction_theta_max 0.989
_diffrn_measurement_device_type 'Bruker Kappa Apex II-CCD-diffractometer'
_diffrn_measurement_method '\w scans'
_diffrn_radiation_monochromator graphite
_diffrn_radiation_source 'sealed tube'
_diffrn_radiation_type MoK\a
_diffrn_radiation_wavelength 0.71073
_diffrn_reflns_av_R_equivalents 0.0227
_diffrn_reflns_av_sigmaI/netI 0.0250
_diffrn_reflns_limit_h_max 20
_diffrn_reflns_limit_h_min -20
_diffrn_reflns_limit_k_max 19
_diffrn_reflns_limit_k_min -19
_diffrn_reflns_limit_l_max 28
_diffrn_reflns_limit_l_min -28
_diffrn_reflns_number 43099
_diffrn_reflns_theta_full 27.39
_diffrn_reflns_theta_max 27.39
_diffrn_reflns_theta_min 1.31
_exptl_absorpt_coefficient_mu 2.679
_exptl_absorpt_correction_T_max 0.6184
_exptl_absorpt_correction_T_min 0.3635
_exptl_absorpt_correction_type multi-scan
_exptl_absorpt_process_details '(SADABS; Sheldrick, 2004)'
_exptl_crystal_colour black
_exptl_crystal_density_diffrn 1.575
_exptl_crystal_density_method 'not measured'
_exptl_crystal_description block
_exptl_crystal_F_000 2484
_exptl_crystal_size_max 0.45
_exptl_crystal_size_mid 0.39
_exptl_crystal_size_min 0.18
_refine_diff_density_max 0.412
_refine_diff_density_min -0.326
_refine_diff_density_rms 0.063
_refine_ls_extinction_method none
_refine_ls_goodness_of_fit_ref 1.017
_refine_ls_hydrogen_treatment constr
_refine_ls_matrix_type full
_refine_ls_number_parameters 617
_refine_ls_number_reflns 11715
_refine_ls_number_restraints 0
_refine_ls_restrained_S_all 1.017
_refine_ls_R_factor_all 0.0326
_refine_ls_R_factor_gt 0.0238
_refine_ls_shift/su_max 0.001
_refine_ls_shift/su_mean 0.000
_refine_ls_structure_factor_coef Fsqd
_refine_ls_weighting_details 'calc w=1/[\s^2^(Fo^2^)+(0.0243P)^2^+3.6757P] where P=(Fo^2^+2Fc^2^)/3'
_refine_ls_weighting_scheme calc
_refine_ls_wR_factor_gt 0.0541
_refine_ls_wR_factor_ref 0.0572
_reflns_number_gt 9989
_reflns_number_total 11715
_reflns_threshold_expression >2sigma(I)
_cod_data_source_file ic900821h_si_002_10.cif
_cod_data_source_block ter2n2as2n3cl_ga2cl6n3
_cod_original_cell_volume 5213.5(15)
_cod_original_sg_symbol_H-M 'P 21/c'
_cod_database_code 4302865

loop_
_symmetry_equiv_pos_as_xyz
'x, y, z'
'-x, y+1/2, -z+1/2'
'-x, -y, -z'
'x, -y-1/2, z-1/2'

loop_
_atom_site_label
_atom_site_type_symbol
_atom_site_fract_x
_atom_site_fract_y
_atom_site_fract_z
_atom_site_U_iso_or_equiv
_atom_site_adp_type
_atom_site_occupancy
_atom_site_symmetry_multiplicity
_atom_site_calc_flag
_atom_site_refinement_flags
_atom_site_disorder_assembly
_atom_site_disorder_group
As1 As 0.185177(12) 0.810865(12) 0.239220(9) 0.01534(5) Uani 1 1 d . . .
As2 As 0.315185(12) 0.781120(12) 0.174066(9) 0.01622(5) Uani 1 1 d . . .
Cl1 Cl 0.40006(9) 0.89848(9) 0.19677(7) 0.0205(3) Uani 0.750(4) 1 d P . .
N6 N 0.3782(9) 0.8756(9) 0.1908(7) 0.021(3) Uani 0.250(4) 1 d P . .
N7 N 0.4382(4) 0.8789(4) 0.1636(3) 0.0202(17) Uani 0.250(4) 1 d P . .
N8 N 0.4933(4) 0.8866(5) 0.1409(4) 0.032(2) Uani 0.250(4) 1 d P . .
N1 N 0.21258(9) 0.84755(10) 0.16966(7) 0.0157(3) Uani 1 1 d . . .
N2 N 0.28800(9) 0.75424(10) 0.25095(7) 0.0153(3) Uani 1 1 d . . .
C1 C 0.31347(12) 0.67717(12) 0.28775(8) 0.0160(4) Uani 1 1 d . . .
C2 C 0.25163(12) 0.62428(12) 0.30599(8) 0.0174(4) Uani 1 1 d . . .
C3 C 0.27851(13) 0.55276(13) 0.34505(9) 0.0218(4) Uani 1 1 d . . .
H3 H 0.2371 0.5177 0.3582 0.026 Uiso 1 1 calc R . .
C4 C 0.36490(13) 0.53158(13) 0.36531(9) 0.0240(4) Uani 1 1 d . . .
H4 H 0.3828 0.4838 0.3934 0.029 Uiso 1 1 calc R . .
C5 C 0.42481(12) 0.58048(12) 0.34431(9) 0.0214(4) Uani 1 1 d . . .
H5 H 0.4837 0.5639 0.3565 0.026 Uiso 1 1 calc R . .
C6 C 0.40055(12) 0.65349(12) 0.30559(8) 0.0169(4) Uani 1 1 d . . .
C7 C 0.46712(11) 0.70157(12) 0.28189(9) 0.0172(4) Uani 1 1 d . . .
C8 C 0.50707(12) 0.77780(12) 0.31187(9) 0.0207(4) Uani 1 1 d . . .
C9 C 0.57406(12) 0.81593(13) 0.29148(10) 0.0268(5) Uani 1 1 d . . .
H9 H 0.6022 0.8669 0.3122 0.032 Uiso 1 1 calc R . .
C10 C 0.60085(13) 0.78133(15) 0.24165(11) 0.0314(5) Uani 1 1 d . . .
C11 C 0.55919(14) 0.70763(15) 0.21176(11) 0.0309(5) Uani 1 1 d . . .
H11 H 0.5759 0.6848 0.1767 0.037 Uiso 1 1 calc R . .
C12 C 0.49365(13) 0.66584(13) 0.23131(9) 0.0230(4) Uani 1 1 d . . .
C13 C 0.15802(11) 0.64405(11) 0.28187(8) 0.0161(4) Uani 1 1 d . . .
C14 C 0.11031(12) 0.67993(12) 0.32097(9) 0.0182(4) Uani 1 1 d . . .
C15 C 0.02493(12) 0.70290(12) 0.29587(9) 0.0198(4) Uani 1 1 d . . .
H15 H -0.0075 0.7267 0.3224 0.024 Uiso 1 1 calc R . .
C16 C -0.01449(12) 0.69219(12) 0.23341(9) 0.0190(4) Uani 1 1 d . . .
C17 C 0.03305(12) 0.65481(12) 0.19550(9) 0.0190(4) Uani 1 1 d . . .
H17 H 0.0068 0.6467 0.1527 0.023 Uiso 1 1 calc R . .
C18 C 0.11821(12) 0.62895(12) 0.21879(9) 0.0173(4) Uani 1 1 d . . .
C19 C 0.47663(15) 0.81982(14) 0.36387(10) 0.0292(5) Uani 1 1 d . . .
H19A H 0.5206 0.8608 0.3867 0.044 Uiso 1 1 calc R . .
H19B H 0.4661 0.7734 0.3920 0.044 Uiso 1 1 calc R . .
H19C H 0.4233 0.8526 0.3468 0.044 Uiso 1 1 calc R . .
C20 C 0.67256(16) 0.82440(19) 0.21919(15) 0.0511(8) Uani 1 1 d . . .
H20A H 0.6932 0.8770 0.2445 0.077 Uiso 1 1 calc R . .
H20B H 0.6511 0.8421 0.1757 0.077 Uiso 1 1 calc R . .
H20C H 0.7198 0.7820 0.2228 0.077 Uiso 1 1 calc R . .
C21 C 0.45395(16) 0.58218(14) 0.19920(10) 0.0331(5) Uani 1 1 d . . .
H21A H 0.4665 0.5779 0.1584 0.050 Uiso 1 1 calc R . .
H21B H 0.3916 0.5839 0.1941 0.050 Uiso 1 1 calc R . .
H21C H 0.4779 0.5304 0.2243 0.050 Uiso 1 1 calc R . .
C22 C 0.16537(13) 0.58285(13) 0.17712(9) 0.0227(4) Uani 1 1 d . . .
H22A H 0.1245 0.5658 0.1384 0.034 Uiso 1 1 calc R . .
H22B H 0.1938 0.5295 0.1979 0.034 Uiso 1 1 calc R . .
H22C H 0.2085 0.6232 0.1680 0.034 Uiso 1 1 calc R . .
C23 C -0.10699(12) 0.71818(14) 0.20790(10) 0.0261(4) Uani 1 1 d . . .
H23A H -0.1437 0.6811 0.2269 0.039 Uiso 1 1 calc R . .
H23B H -0.1229 0.7095 0.1629 0.039 Uiso 1 1 calc R . .
H23C H -0.1146 0.7808 0.2174 0.039 Uiso 1 1 calc R . .
C24 C 0.15005(15) 0.69597(16) 0.38875(9) 0.0296(5) Uani 1 1 d . . .
H24A H 0.1086 0.7265 0.4073 0.044 Uiso 1 1 calc R . .
H24B H 0.2015 0.7329 0.3934 0.044 Uiso 1 1 calc R . .
H24C H 0.1659 0.6389 0.4097 0.044 Uiso 1 1 calc R . .
C25 C 0.17900(11) 0.91753(12) 0.12870(9) 0.0166(4) Uani 1 1 d . . .
C26 C 0.18996(12) 0.91613(12) 0.06811(9) 0.0186(4) Uani 1 1 d . . .
C27 C 0.15928(13) 0.98751(13) 0.02926(9) 0.0236(4) Uani 1 1 d . . .
H27 H 0.1666 0.9878 -0.0118 0.028 Uiso 1 1 calc R . .
C28 C 0.11826(13) 1.05815(13) 0.04945(10) 0.0259(4) Uani 1 1 d . . .
H28 H 0.0986 1.1069 0.0226 0.031 Uiso 1 1 calc R . .
C29 C 0.10592(12) 1.05781(13) 0.10869(9) 0.0223(4) Uani 1 1 d . . .
H29 H 0.0768 1.1061 0.1219 0.027 Uiso 1 1 calc R . .
C30 C 0.13544(11) 0.98787(12) 0.14923(9) 0.0173(4) Uani 1 1 d . . .
C31 C 0.11809(12) 0.98289(11) 0.21187(9) 0.0170(4) Uani 1 1 d . . .
C32 C 0.18219(12) 1.00190(12) 0.26623(9) 0.0208(4) Uani 1 1 d . . .
C33 C 0.16502(13) 0.98636(13) 0.32362(9) 0.0235(4) Uani 1 1 d . . .
H33 H 0.2086 0.9981 0.3602 0.028 Uiso 1 1 calc R . .
C34 C 0.08626(13) 0.95424(12) 0.32908(9) 0.0237(4) Uani 1 1 d . . .
C35 C 0.02292(13) 0.93942(12) 0.27499(10) 0.0221(4) Uani 1 1 d . . .
H35 H -0.0319 0.9193 0.2780 0.026 Uiso 1 1 calc R . .
C36 C 0.03706(12) 0.95300(12) 0.21676(9) 0.0194(4) Uani 1 1 d . . .
C37 C 0.23431(12) 0.83913(12) 0.04733(8) 0.0185(4) Uani 1 1 d . . .
C38 C 0.31580(13) 0.84976(13) 0.03605(9) 0.0225(4) Uani 1 1 d . . .
C39 C 0.35745(14) 0.77513(13) 0.02064(10) 0.0259(4) Uani 1 1 d . . .
H39 H 0.4131 0.7820 0.0136 0.031 Uiso 1 1 calc R . .
C40 C 0.32076(14) 0.69150(13) 0.01523(10) 0.0242(4) Uani 1 1 d . . .
C41 C 0.23872(13) 0.68288(12) 0.02429(9) 0.0209(4) Uani 1 1 d . . .
H41 H 0.2123 0.6259 0.0200 0.025 Uiso 1 1 calc R . .
C42 C 0.19402(12) 0.75533(13) 0.03943(8) 0.0187(4) Uani 1 1 d . . .
C43 C 0.26710(13) 1.04124(15) 0.26291(11) 0.0298(5) Uani 1 1 d . . .
H43A H 0.3019 1.0530 0.3050 0.045 Uiso 1 1 calc R . .
H43B H 0.2572 1.0970 0.2395 0.045 Uiso 1 1 calc R . .
H43C H 0.2975 0.9993 0.2422 0.045 Uiso 1 1 calc R . .
C44 C 0.06913(16) 0.93857(15) 0.39174(10) 0.0338(5) Uani 1 1 d . . .
H44A H 0.1197 0.9112 0.4194 0.051 Uiso 1 1 calc R . .
H44B H 0.0196 0.8989 0.3873 0.051 Uiso 1 1 calc R . .
H44C H 0.0570 0.9954 0.4093 0.051 Uiso 1 1 calc R . .
C45 C -0.03371(13) 0.93503(14) 0.15965(10) 0.0270(4) Uani 1 1 d . . .
H45A H -0.0864 0.9192 0.1718 0.041 Uiso 1 1 calc R . .
H45B H -0.0169 0.8858 0.1363 0.041 Uiso 1 1 calc R . .
H45C H -0.0439 0.9884 0.1336 0.041 Uiso 1 1 calc R . .
C46 C 0.10298(12) 0.74355(14) 0.04472(10) 0.0236(4) Uani 1 1 d . . .
H46A H 0.0826 0.6840 0.0303 0.035 Uiso 1 1 calc R . .
H46B H 0.0661 0.7883 0.0192 0.035 Uiso 1 1 calc R . .
H46C H 0.1010 0.7507 0.0881 0.035 Uiso 1 1 calc R . .
C47 C 0.36784(16) 0.61274(14) -0.00227(12) 0.0364(5) Uani 1 1 d . . .
H47A H 0.3464 0.6006 -0.0467 0.055 Uiso 1 1 calc R . .
H47B H 0.3582 0.5606 0.0215 0.055 Uiso 1 1 calc R . .
H47C H 0.4295 0.6258 0.0070 0.055 Uiso 1 1 calc R . .
C48 C 0.35774(15) 0.93949(13) 0.03785(11) 0.0307(5) Uani 1 1 d . . .
H48A H 0.4198 0.9319 0.0436 0.046 Uiso 1 1 calc R . .
H48B H 0.3468 0.9742 0.0724 0.046 Uiso 1 1 calc R . .
H48C H 0.3339 0.9708 -0.0012 0.046 Uiso 1 1 calc R . .
Ga1 Ga 0.796071(14) 0.837704(14) 0.435077(11) 0.02141(5) Uani 1 1 d . . .
Ga2 Ga 0.673803(13) 0.723255(13) 0.519908(9) 0.01749(5) Uani 1 1 d . . .
N3 N 0.71333(10) 0.74541(10) 0.44375(7) 0.0179(3) Uani 1 1 d . . .
N4 N 0.69423(10) 0.68659(10) 0.40288(7) 0.0187(3) Uani 1 1 d . . .
N5 N 0.67588(12) 0.63386(11) 0.36639(8) 0.0266(4) Uani 1 1 d . . .
Cl2 Cl 0.85001(4) 0.79305(4) 0.36084(3) 0.04280(15) Uani 1 1 d . . .
Cl3 Cl 0.72702(4) 0.95947(3) 0.41214(3) 0.02887(11) Uani 1 1 d . . .
Cl4 Cl 0.88783(4) 0.84019(4) 0.52333(3) 0.04529(15) Uani 1 1 d . . .
Cl5 Cl 0.55906(3) 0.64563(3) 0.48838(2) 0.02595(11) Uani 1 1 d . . .
Cl6 Cl 0.65575(4) 0.85130(3) 0.55622(3) 0.03425(13) Uani 1 1 d . . .
Cl7 Cl 0.77239(3) 0.64414(3) 0.57881(2) 0.02661(11) Uani 1 1 d . . .

loop_
_atom_site_aniso_label
_atom_site_aniso_U_11
_atom_site_aniso_U_22
_atom_site_aniso_U_33
_atom_site_aniso_U_23
_atom_site_aniso_U_13
_atom_site_aniso_U_12
As1 0.01587(9) 0.01548(9) 0.01557(9) 0.00279(7) 0.00561(7) 0.00266(7)
As2 0.01680(9) 0.01637(9) 0.01670(9) 0.00410(7) 0.00644(7) 0.00389(7)
Cl1 0.0169(6) 0.0194(6) 0.0242(4) 0.0050(4) 0.0031(4) -0.0024(4)
N6 0.024(7) 0.020(7) 0.023(5) 0.008(5) 0.010(5) -0.006(4)
N7 0.017(3) 0.020(3) 0.023(4) 0.008(3) 0.004(3) -0.004(3)
N8 0.019(4) 0.039(4) 0.034(4) 0.015(4) 0.001(3) -0.006(3)
N1 0.0152(7) 0.0165(7) 0.0163(8) 0.0033(6) 0.0056(6) 0.0044(6)
N2 0.0155(7) 0.0152(7) 0.0162(8) 0.0026(6) 0.0055(6) 0.0023(6)
C1 0.0192(9) 0.0143(8) 0.0140(9) 0.0017(7) 0.0032(7) 0.0024(7)
C2 0.0194(9) 0.0168(9) 0.0152(9) -0.0009(7) 0.0026(7) -0.0001(7)
C3 0.0236(10) 0.0184(9) 0.0234(10) 0.0058(8) 0.0058(8) -0.0024(7)
C4 0.0281(11) 0.0186(9) 0.0234(10) 0.0072(8) 0.0028(8) 0.0015(8)
C5 0.0203(9) 0.0193(9) 0.0216(10) 0.0032(8) -0.0002(7) 0.0024(7)
C6 0.0180(9) 0.0151(8) 0.0161(9) 0.0004(7) 0.0014(7) 0.0003(7)
C7 0.0144(9) 0.0167(8) 0.0189(9) 0.0048(7) 0.0010(7) 0.0039(7)
C8 0.0189(9) 0.0186(9) 0.0213(10) 0.0042(8) -0.0011(7) 0.0016(7)
C9 0.0169(9) 0.0226(10) 0.0352(12) 0.0109(9) -0.0041(8) -0.0018(8)
C10 0.0168(10) 0.0355(12) 0.0430(13) 0.0184(11) 0.0097(9) 0.0074(8)
C11 0.0301(11) 0.0341(12) 0.0330(12) 0.0092(10) 0.0166(9) 0.0127(9)
C12 0.0226(10) 0.0215(9) 0.0246(10) 0.0037(8) 0.0056(8) 0.0074(8)
C13 0.0173(9) 0.0130(8) 0.0182(9) 0.0028(7) 0.0048(7) -0.0015(7)
C14 0.0233(10) 0.0155(9) 0.0167(9) 0.0021(7) 0.0069(7) -0.0022(7)
C15 0.0231(10) 0.0159(9) 0.0248(10) 0.0015(8) 0.0139(8) -0.0012(7)
C16 0.0183(9) 0.0139(8) 0.0254(10) 0.0021(8) 0.0066(8) -0.0022(7)
C17 0.0197(9) 0.0177(9) 0.0193(9) 0.0001(8) 0.0038(7) -0.0021(7)
C18 0.0189(9) 0.0149(8) 0.0195(9) -0.0007(7) 0.0071(7) -0.0019(7)
C19 0.0394(12) 0.0221(10) 0.0245(11) -0.0020(9) 0.0051(9) -0.0016(9)
C20 0.0265(13) 0.0554(16) 0.077(2) 0.0311(15) 0.0236(13) 0.0050(11)
C21 0.0443(13) 0.0268(11) 0.0279(12) -0.0056(9) 0.0083(10) 0.0048(10)
C22 0.0244(10) 0.0243(10) 0.0197(10) -0.0036(8) 0.0061(8) 0.0023(8)
C23 0.0181(10) 0.0247(10) 0.0351(12) 0.0005(9) 0.0057(8) 0.0010(8)
C24 0.0343(12) 0.0380(12) 0.0174(10) -0.0019(9) 0.0078(9) 0.0033(9)
C25 0.0145(8) 0.0153(8) 0.0194(9) 0.0033(7) 0.0031(7) 0.0008(7)
C26 0.0215(9) 0.0164(9) 0.0178(9) 0.0025(7) 0.0049(7) 0.0007(7)
C27 0.0305(11) 0.0219(10) 0.0181(10) 0.0047(8) 0.0054(8) 0.0031(8)
C28 0.0315(11) 0.0191(9) 0.0252(11) 0.0070(8) 0.0036(8) 0.0049(8)
C29 0.0228(10) 0.0165(9) 0.0273(11) 0.0022(8) 0.0056(8) 0.0034(7)
C30 0.0161(9) 0.0146(8) 0.0209(9) 0.0001(7) 0.0040(7) -0.0007(7)
C31 0.0189(9) 0.0106(8) 0.0218(10) -0.0003(7) 0.0054(7) 0.0019(7)
C32 0.0218(10) 0.0150(9) 0.0259(10) -0.0027(8) 0.0065(8) -0.0013(7)
C33 0.0274(10) 0.0208(9) 0.0212(10) -0.0042(8) 0.0038(8) -0.0018(8)
C34 0.0332(11) 0.0155(9) 0.0252(11) -0.0008(8) 0.0128(9) 0.0029(8)
C35 0.0216(10) 0.0151(9) 0.0327(11) -0.0020(8) 0.0128(8) 0.0005(7)
C36 0.0190(9) 0.0126(8) 0.0262(10) -0.0006(8) 0.0051(8) 0.0029(7)
C37 0.0251(10) 0.0179(9) 0.0134(9) 0.0038(7) 0.0063(7) 0.0030(7)
C38 0.0311(11) 0.0191(9) 0.0200(10) 0.0025(8) 0.0115(8) -0.0021(8)
C39 0.0288(11) 0.0249(10) 0.0298(11) 0.0025(9) 0.0181(9) 0.0001(8)
C40 0.0317(11) 0.0208(9) 0.0236(10) 0.0018(8) 0.0135(9) 0.0025(8)
C41 0.0279(10) 0.0170(9) 0.0179(10) 0.0022(8) 0.0060(8) -0.0025(8)
C42 0.0218(9) 0.0218(9) 0.0122(9) 0.0041(7) 0.0035(7) 0.0001(7)
C43 0.0237(11) 0.0335(11) 0.0316(12) -0.0054(10) 0.0058(9) -0.0091(9)
C44 0.0448(14) 0.0314(12) 0.0296(12) 0.0002(10) 0.0177(10) 0.0001(10)
C45 0.0192(10) 0.0278(10) 0.0319(12) 0.0014(9) 0.0024(8) -0.0026(8)
C46 0.0217(10) 0.0258(10) 0.0223(10) 0.0011(8) 0.0038(8) -0.0015(8)
C47 0.0442(14) 0.0232(11) 0.0509(15) 0.0000(10) 0.0291(12) 0.0028(10)
C48 0.0410(13) 0.0210(10) 0.0364(13) 0.0009(9) 0.0217(10) -0.0046(9)
Ga1 0.01954(11) 0.01897(10) 0.02861(12) -0.00089(9) 0.01143(9) -0.00181(8)
Ga2 0.02092(11) 0.01568(10) 0.01685(10) 0.00057(8) 0.00657(8) 0.00116(8)
N3 0.0201(8) 0.0163(7) 0.0180(8) -0.0007(6) 0.0063(6) -0.0020(6)
N4 0.0188(8) 0.0193(8) 0.0188(8) 0.0047(7) 0.0062(6) 0.0023(6)
N5 0.0333(10) 0.0239(9) 0.0227(9) -0.0033(8) 0.0068(7) 0.0000(7)
Cl2 0.0520(4) 0.0323(3) 0.0599(4) -0.0022(3) 0.0438(3) 0.0031(3)
Cl3 0.0398(3) 0.0156(2) 0.0356(3) 0.0005(2) 0.0176(2) 0.0005(2)
Cl4 0.0273(3) 0.0510(4) 0.0490(4) -0.0022(3) -0.0068(3) -0.0093(3)
Cl5 0.0190(2) 0.0249(2) 0.0355(3) 0.0013(2) 0.0099(2) -0.00130(18)
Cl6 0.0524(3) 0.0208(2) 0.0342(3) -0.0055(2) 0.0195(3) 0.0038(2)
Cl7 0.0300(3) 0.0240(2) 0.0222(2) 0.0051(2) -0.00044(19) 0.00215(19)

loop_
_atom_type_symbol
_atom_type_description
_atom_type_scat_dispersion_real
_atom_type_scat_dispersion_imag
_atom_type_scat_source
C C 0.0033 0.0016 'International Tables Vol C Tables 4.2.6.8 and 6.1.1.4'
H H 0.0000 0.0000 'International Tables Vol C Tables 4.2.6.8 and 6.1.1.4'
N N 0.0061 0.0033 'International Tables Vol C Tables 4.2.6.8 and 6.1.1.4'
Cl Cl 0.1484 0.1585 'International Tables Vol C Tables 4.2.6.8 and 6.1.1.4'
Ga Ga 0.2307 1.6083 'International Tables Vol C Tables 4.2.6.8 and 6.1.1.4'
As As 0.0499 2.0058 'International Tables Vol C Tables 4.2.6.8 and 6.1.1.4'

loop_
_geom_angle_atom_site_label_1
_geom_angle_atom_site_label_2
_geom_angle_atom_site_label_3
_geom_angle
_geom_angle_site_symmetry_1
_geom_angle_site_symmetry_3
_geom_angle_publ_flag
N1 As1 N2 81.94(7) . . ?
N1 As1 As2 41.00(5) . . ?
N2 As1 As2 41.20(5) . . ?
N6 As2 N1 91.9(5) . . ?
N6 As2 N2 103.4(5) . . ?
N1 As2 N2 76.74(6) . . ?
N6 As2 Cl1 2.2(6) . . ?
N1 As2 Cl1 93.98(6) . . ?
N2 As2 Cl1 103.24(6) . . ?
N6 As2 As1 102.9(5) . . ?
N1 As2 As1 38.17(5) . . ?
N2 As2 As1 38.81(4) . . ?
Cl1 As2 As1 104.23(4) . . ?
N7 Cl1 N8 13.4(4) . . ?
N7 Cl1 As2 92.7(3) . . ?
N8 Cl1 As2 106.0(2) . . ?
N7 N6 As2 113.9(11) . . ?
Cl1 N7 N8 153.4(8) . . ?
Cl1 N7 N6 22.5(6) . . ?
N8 N7 N6 175.9(10) . . ?
N7 N8 Cl1 13.2(4) . . ?
C25 N1 As1 130.55(12) . . ?
C25 N1 As2 127.68(12) . . ?
As1 N1 As2 100.82(7) . . ?
C1 N2 As1 125.92(12) . . ?
C1 N2 As2 126.31(12) . . ?
As1 N2 As2 99.99(7) . . ?
C6 C1 C2 120.01(16) . . ?
C6 C1 N2 119.70(16) . . ?
C2 C1 N2 120.29(16) . . ?
C3 C2 C1 119.20(17) . . ?
C3 C2 C13 120.63(17) . . ?
C1 C2 C13 120.15(16) . . ?
C2 C3 C4 120.97(18) . . ?
C2 C3 H3 119.5 . . ?
C4 C3 H3 119.5 . . ?
C5 C4 C3 119.53(18) . . ?
C5 C4 H4 120.2 . . ?
C3 C4 H4 120.2 . . ?
C4 C5 C6 121.23(18) . . ?
C4 C5 H5 119.4 . . ?
C6 C5 H5 119.4 . . ?
C5 C6 C1 118.86(17) . . ?
C5 C6 C7 119.13(16) . . ?
C1 C6 C7 121.94(16) . . ?
C8 C7 C12 120.06(18) . . ?
C8 C7 C6 120.83(17) . . ?
C12 C7 C6 118.97(17) . . ?
C9 C8 C7 118.84(19) . . ?
C9 C8 C19 120.24(18) . . ?
C7 C8 C19 120.89(18) . . ?
C10 C9 C8 121.7(2) . . ?
C10 C9 H9 119.2 . . ?
C8 C9 H9 119.2 . . ?
C11 C10 C9 118.6(2) . . ?
C11 C10 C20 120.3(2) . . ?
C9 C10 C20 121.1(2) . . ?
C10 C11 C12 122.0(2) . . ?
C10 C11 H11 119.0 . . ?
C12 C11 H11 119.0 . . ?
C11 C12 C7 118.87(19) . . ?
C11 C12 C21 119.64(19) . . ?
C7 C12 C21 121.47(19) . . ?
C14 C13 C18 119.83(17) . . ?
C14 C13 C2 120.62(16) . . ?
C18 C13 C2 119.52(16) . . ?
C15 C14 C13 118.86(17) . . ?
C15 C14 C24 119.61(18) . . ?
C13 C14 C24 121.51(17) . . ?
C16 C15 C14 122.26(18) . . ?
C16 C15 H15 118.9 . . ?
C14 C15 H15 118.9 . . ?
C15 C16 C17 118.21(17) . . ?
C15 C16 C23 120.71(18) . . ?
C17 C16 C23 121.05(18) . . ?
C16 C17 C18 121.59(18) . . ?
C16 C17 H17 119.2 . . ?
C18 C17 H17 119.2 . . ?
C17 C18 C13 119.13(17) . . ?
C17 C18 C22 119.83(17) . . ?
C13 C18 C22 121.00(17) . . ?
C8 C19 H19A 109.5 . . ?
C8 C19 H19B 109.5 . . ?
H19A C19 H19B 109.5 . . ?
C8 C19 H19C 109.5 . . ?
H19A C19 H19C 109.5 . . ?
H19B C19 H19C 109.5 . . ?
C10 C20 H20A 109.5 . . ?
C10 C20 H20B 109.5 . . ?
H20A C20 H20B 109.5 . . ?
C10 C20 H20C 109.5 . . ?
H20A C20 H20C 109.5 . . ?
H20B C20 H20C 109.5 . . ?
C12 C21 H21A 109.5 . . ?
C12 C21 H21B 109.5 . . ?
H21A C21 H21B 109.5 . . ?
C12 C21 H21C 109.5 . . ?
H21A C21 H21C 109.5 . . ?
H21B C21 H21C 109.5 . . ?
C18 C22 H22A 109.5 . . ?
C18 C22 H22B 109.5 . . ?
H22A C22 H22B 109.5 . . ?
C18 C22 H22C 109.5 . . ?
H22A C22 H22C 109.5 . . ?
H22B C22 H22C 109.5 . . ?
C16 C23 H23A 109.5 . . ?
C16 C23 H23B 109.5 . . ?
H23A C23 H23B 109.5 . . ?
C16 C23 H23C 109.5 . . ?
H23A C23 H23C 109.5 . . ?
H23B C23 H23C 109.5 . . ?
C14 C24 H24A 109.5 . . ?
C14 C24 H24B 109.5 . . ?
H24A C24 H24B 109.5 . . ?
C14 C24 H24C 109.5 . . ?
H24A C24 H24C 109.5 . . ?
H24B C24 H24C 109.5 . . ?
C26 C25 C30 121.00(17) . . ?
C26 C25 N1 119.45(16) . . ?
C30 C25 N1 119.55(17) . . ?
C27 C26 C25 118.48(17) . . ?
C27 C26 C37 121.98(17) . . ?
C25 C26 C37 119.54(16) . . ?
C28 C27 C26 121.02(19) . . ?
C28 C27 H27 119.5 . . ?
C26 C27 H27 119.5 . . ?
C29 C28 C27 120.02(18) . . ?
C29 C28 H28 120.0 . . ?
C27 C28 H28 120.0 . . ?
C28 C29 C30 121.05(18) . . ?
C28 C29 H29 119.5 . . ?
C30 C29 H29 119.5 . . ?
C29 C30 C25 118.38(17) . . ?
C29 C30 C31 122.18(17) . . ?
C25 C30 C31 119.34(16) . . ?
C36 C31 C32 119.42(17) . . ?
C36 C31 C30 118.69(16) . . ?
C32 C31 C30 121.77(16) . . ?
C33 C32 C31 119.00(18) . . ?
C33 C32 C43 119.95(18) . . ?
C31 C32 C43 121.02(18) . . ?
C34 C33 C32 122.11(18) . . ?
C34 C33 H33 118.9 . . ?
C32 C33 H33 118.9 . . ?
C33 C34 C35 117.90(18) . . ?
C33 C34 C44 121.05(19) . . ?
C35 C34 C44 121.03(19) . . ?
C36 C35 C34 122.20(18) . . ?
C36 C35 H35 118.9 . . ?
C34 C35 H35 118.9 . . ?
C35 C36 C31 119.28(18) . . ?
C35 C36 C45 119.94(18) . . ?
C31 C36 C45 120.78(18) . . ?
C38 C37 C42 120.04(17) . . ?
C38 C37 C26 120.38(17) . . ?
C42 C37 C26 119.58(17) . . ?
C39 C38 C37 118.63(18) . . ?
C39 C38 C48 119.37(18) . . ?
C37 C38 C48 121.97(18) . . ?
C40 C39 C38 122.32(19) . . ?
C40 C39 H39 118.8 . . ?
C38 C39 H39 118.8 . . ?
C39 C40 C41 118.18(18) . . ?
C39 C40 C47 120.49(19) . . ?
C41 C40 C47 121.29(18) . . ?
C40 C41 C42 121.85(18) . . ?
C40 C41 H41 119.1 . . ?
C42 C41 H41 119.1 . . ?
C41 C42 C37 118.84(17) . . ?
C41 C42 C46 119.74(17) . . ?
C37 C42 C46 121.37(17) . . ?
C32 C43 H43A 109.5 . . ?
C32 C43 H43B 109.5 . . ?
H43A C43 H43B 109.5 . . ?
C32 C43 H43C 109.5 . . ?
H43A C43 H43C 109.5 . . ?
H43B C43 H43C 109.5 . . ?
C34 C44 H44A 109.5 . . ?
C34 C44 H44B 109.5 . . ?
H44A C44 H44B 109.5 . . ?
C34 C44 H44C 109.5 . . ?
H44A C44 H44C 109.5 . . ?
H44B C44 H44C 109.5 . . ?
C36 C45 H45A 109.5 . . ?
C36 C45 H45B 109.5 . . ?
H45A C45 H45B 109.5 . . ?
C36 C45 H45C 109.5 . . ?
H45A C45 H45C 109.5 . . ?
H45B C45 H45C 109.5 . . ?
C42 C46 H46A 109.5 . . ?
C42 C46 H46B 109.5 . . ?
H46A C46 H46B 109.5 . . ?
C42 C46 H46C 109.5 . . ?
H46A C46 H46C 109.5 . . ?
H46B C46 H46C 109.5 . . ?
C40 C47 H47A 109.5 . . ?
C40 C47 H47B 109.5 . . ?
H47A C47 H47B 109.5 . . ?
C40 C47 H47C 109.5 . . ?
H47A C47 H47C 109.5 . . ?
H47B C47 H47C 109.5 . . ?
C38 C48 H48A 109.5 . . ?
C38 C48 H48B 109.5 . . ?
H48A C48 H48B 109.5 . . ?
C38 C48 H48C 109.5 . . ?
H48A C48 H48C 109.5 . . ?
H48B C48 H48C 109.5 . . ?
N3 Ga1 Cl3 107.79(5) . . ?
N3 Ga1 Cl4 104.50(5) . . ?
Cl3 Ga1 Cl4 113.71(3) . . ?
N3 Ga1 Cl2 105.41(5) . . ?
Cl3 Ga1 Cl2 111.57(3) . . ?
Cl4 Ga1 Cl2 113.10(3) . . ?
N3 Ga2 Cl6 105.94(5) . . ?
N3 Ga2 Cl5 104.08(5) . . ?
Cl6 Ga2 Cl5 115.33(2) . . ?
N3 Ga2 Cl7 105.75(5) . . ?
Cl6 Ga2 Cl7 114.66(3) . . ?
Cl5 Ga2 Cl7 109.96(2) . . ?
N4 N3 Ga1 118.55(12) . . ?
N4 N3 Ga2 115.50(12) . . ?
Ga1 N3 Ga2 124.86(8) . . ?
N5 N4 N3 178.94(19) . . ?

loop_
_geom_bond_atom_site_label_1
_geom_bond_atom_site_label_2
_geom_bond_distance
_geom_bond_site_symmetry_2
_geom_bond_publ_flag
As1 N1 1.7987(15) . ?
As1 N2 1.8190(15) . ?
As1 As2 2.8584(5) . ?
As2 N6 1.731(12) . ?
As2 N1 1.9094(15) . ?
As2 N2 1.9119(15) . ?
As2 Cl1 2.2115(12) . ?
Cl1 N7 1.111(7) . ?
Cl1 N8 2.179(8) . ?
N6 N7 1.262(16) . ?
N7 N8 1.128(10) . ?
N1 C25 1.410(2) . ?
N2 C1 1.420(2) . ?
C1 C6 1.402(2) . ?
C1 C2 1.409(3) . ?
C2 C3 1.383(3) . ?
C2 C13 1.496(2) . ?
C3 C4 1.386(3) . ?
C3 H3 0.9500 . ?
C4 C5 1.382(3) . ?
C4 H4 0.9500 . ?
C5 C6 1.391(3) . ?
C5 H5 0.9500 . ?
C6 C7 1.492(3) . ?
C7 C8 1.400(3) . ?
C7 C12 1.406(3) . ?
C8 C9 1.391(3) . ?
C8 C19 1.503(3) . ?
C9 C10 1.387(3) . ?
C9 H9 0.9500 . ?
C10 C11 1.378(3) . ?
C10 C20 1.511(3) . ?
C11 C12 1.386(3) . ?
C11 H11 0.9500 . ?
C12 C21 1.509(3) . ?
C13 C14 1.403(3) . ?
C13 C18 1.410(3) . ?
C14 C15 1.390(3) . ?
C14 C24 1.505(3) . ?
C15 C16 1.387(3) . ?
C15 H15 0.9500 . ?
C16 C17 1.390(3) . ?
C16 C23 1.505(3) . ?
C17 C18 1.393(3) . ?
C17 H17 0.9500 . ?
C18 C22 1.505(3) . ?
C19 H19A 0.9800 . ?
C19 H19B 0.9800 . ?
C19 H19C 0.9800 . ?
C20 H20A 0.9800 . ?
C20 H20B 0.9800 . ?
C20 H20C 0.9800 . ?
C21 H21A 0.9800 . ?
C21 H21B 0.9800 . ?
C21 H21C 0.9800 . ?
C22 H22A 0.9800 . ?
C22 H22B 0.9800 . ?
C22 H22C 0.9800 . ?
C23 H23A 0.9800 . ?
C23 H23B 0.9800 . ?
C23 H23C 0.9800 . ?
C24 H24A 0.9800 . ?
C24 H24B 0.9800 . ?
C24 H24C 0.9800 . ?
C25 C26 1.403(3) . ?
C25 C30 1.406(3) . ?
C26 C27 1.390(3) . ?
C26 C37 1.492(3) . ?
C27 C28 1.383(3) . ?
C27 H27 0.9500 . ?
C28 C29 1.381(3) . ?
C28 H28 0.9500 . ?
C29 C30 1.391(3) . ?
C29 H29 0.9500 . ?
C30 C31 1.490(3) . ?
C31 C36 1.407(3) . ?
C31 C32 1.410(3) . ?
C32 C33 1.392(3) . ?
C32 C43 1.506(3) . ?
C33 C34 1.388(3) . ?
C33 H33 0.9500 . ?
C34 C35 1.388(3) . ?
C34 C44 1.506(3) . ?
C35 C36 1.386(3) . ?
C35 H35 0.9500 . ?
C36 C45 1.505(3) . ?
C37 C38 1.402(3) . ?
C37 C42 1.408(3) . ?
C38 C39 1.393(3) . ?
C38 C48 1.505(3) . ?
C39 C40 1.382(3) . ?
C39 H39 0.9500 . ?
C40 C41 1.388(3) . ?
C40 C47 1.508(3) . ?
C41 C42 1.392(3) . ?
C41 H41 0.9500 . ?
C42 C46 1.507(3) . ?
C43 H43A 0.9800 . ?
C43 H43B 0.9800 . ?
C43 H43C 0.9800 . ?
C44 H44A 0.9800 . ?
C44 H44B 0.9800 . ?
C44 H44C 0.9800 . ?
C45 H45A 0.9800 . ?
C45 H45B 0.9800 . ?
C45 H45C 0.9800 . ?
C46 H46A 0.9800 . ?
C46 H46B 0.9800 . ?
C46 H46C 0.9800 . ?
C47 H47A 0.9800 . ?
C47 H47B 0.9800 . ?
C47 H47C 0.9800 . ?
C48 H48A 0.9800 . ?
C48 H48B 0.9800 . ?
C48 H48C 0.9800 . ?
Ga1 N3 1.9647(16) . ?
Ga1 Cl3 2.1369(6) . ?
Ga1 Cl4 2.1445(7) . ?
Ga1 Cl2 2.1553(7) . ?
Ga2 N3 1.9808(16) . ?
Ga2 Cl6 2.1366(6) . ?
Ga2 Cl5 2.1478(6) . ?
Ga2 Cl7 2.1482(6) . ?
N3 N4 1.252(2) . ?
N4 N5 1.121(2) . ?

loop_
_geom_torsion_atom_site_label_1
_geom_torsion_atom_site_label_2
_geom_torsion_atom_site_label_3
_geom_torsion_atom_site_label_4
_geom_torsion
_geom_torsion_site_symmetry_1
_geom_torsion_site_symmetry_2
_geom_torsion_site_symmetry_3
_geom_torsion_site_symmetry_4
_geom_torsion_publ_flag
N1 As1 As2 N6 76.2(5) . . . . ?
N2 As1 As2 N6 -95.4(5) . . . . ?
N2 As1 As2 N1 -171.62(10) . . . . ?
N1 As1 As2 N2 171.62(10) . . . . ?
N1 As1 As2 Cl1 78.07(8) . . . . ?
N2 As1 As2 Cl1 -93.54(8) . . . . ?
N6 As2 Cl1 N7 -119(15) . . . . ?
N1 As2 Cl1 N7 -135.7(3) . . . . ?
N2 As2 Cl1 N7 147.0(3) . . . . ?
As1 As2 Cl1 N7 -173.0(3) . . . . ?
N6 As2 Cl1 N8 -120(15) . . . . ?
N1 As2 Cl1 N8 -137.1(2) . . . . ?
N2 As2 Cl1 N8 145.6(2) . . . . ?
As1 As2 Cl1 N8 -174.4(2) . . . . ?
N1 As2 N6 N7 -139.5(10) . . . . ?
N2 As2 N6 N7 143.7(9) . . . . ?
Cl1 As2 N6 N7 57(15) . . . . ?
As1 As2 N6 N7 -176.4(9) . . . . ?
As2 Cl1 N7 N8 -174.4(16) . . . . ?
N8 Cl1 N7 N6 -179(2) . . . . ?
As2 Cl1 N7 N6 7.0(19) . . . . ?
As2 N6 N7 Cl1 -170(3) . . . . ?
As2 N6 N7 N8 -179(100) . . . . ?
N6 N7 N8 Cl1 7(13) . . . . ?
As2 Cl1 N8 N7 5.8(16) . . . . ?
N2 As1 N1 C25 -163.67(17) . . . . ?
As2 As1 N1 C25 -169.2(2) . . . . ?
N2 As1 N1 As2 5.57(7) . . . . ?
N6 As2 N1 C25 61.0(5) . . . . ?
N2 As2 N1 C25 164.29(16) . . . . ?
Cl1 As2 N1 C25 61.61(15) . . . . ?
As1 As2 N1 C25 169.67(19) . . . . ?
N6 As2 N1 As1 -108.7(5) . . . . ?
N2 As2 N1 As1 -5.39(7) . . . . ?
Cl1 As2 N1 As1 -108.07(7) . . . . ?
N1 As1 N2 C1 -156.00(15) . . . . ?
As2 As1 N2 C1 -150.46(18) . . . . ?
N1 As1 N2 As2 -5.54(7) . . . . ?
N6 As2 N2 C1 -115.6(5) . . . . ?
N1 As2 N2 C1 155.61(16) . . . . ?
Cl1 As2 N2 C1 -113.37(14) . . . . ?
As1 As2 N2 C1 150.30(18) . . . . ?
N6 As2 N2 As1 94.1(5) . . . . ?
N1 As2 N2 As1 5.31(7) . . . . ?
Cl1 As2 N2 As1 96.33(7) . . . . ?
As1 N2 C1 C6 -163.86(13) . . . . ?
As2 N2 C1 C6 53.2(2) . . . . ?
As1 N2 C1 C2 16.6(2) . . . . ?
As2 N2 C1 C2 -126.39(16) . . . . ?
C6 C1 C2 C3 4.5(3) . . . . ?
N2 C1 C2 C3 -175.95(17) . . . . ?
C6 C1 C2 C13 -173.88(17) . . . . ?
N2 C1 C2 C13 5.7(3) . . . . ?
C1 C2 C3 C4 -1.3(3) . . . . ?
C13 C2 C3 C4 177.02(18) . . . . ?
C2 C3 C4 C5 -2.5(3) . . . . ?
C3 C4 C5 C6 3.3(3) . . . . ?
C4 C5 C6 C1 -0.1(3) . . . . ?
C4 C5 C6 C7 -177.25(18) . . . . ?
C2 C1 C6 C5 -3.7(3) . . . . ?
N2 C1 C6 C5 176.68(16) . . . . ?
C2 C1 C6 C7 173.28(17) . . . . ?
N2 C1 C6 C7 -6.3(3) . . . . ?
C5 C6 C7 C8 -95.9(2) . . . . ?
C1 C6 C7 C8 87.1(2) . . . . ?
C5 C6 C7 C12 79.8(2) . . . . ?
C1 C6 C7 C12 -97.2(2) . . . . ?
C12 C7 C8 C9 -1.3(3) . . . . ?
C6 C7 C8 C9 174.37(16) . . . . ?
C12 C7 C8 C19 176.78(17) . . . . ?
C6 C7 C8 C19 -7.6(3) . . . . ?
C7 C8 C9 C10 1.3(3) . . . . ?
C19 C8 C9 C10 -176.77(18) . . . . ?
C8 C9 C10 C11 0.4(3) . . . . ?
C8 C9 C10 C20 178.82(19) . . . . ?
C9 C10 C11 C12 -2.1(3) . . . . ?
C20 C10 C11 C12 179.4(2) . . . . ?
C10 C11 C12 C7 2.1(3) . . . . ?
C10 C11 C12 C21 -176.35(19) . . . . ?
C8 C7 C12 C11 -0.4(3) . . . . ?
C6 C7 C12 C11 -176.10(17) . . . . ?
C8 C7 C12 C21 178.05(18) . . . . ?
C6 C7 C12 C21 2.3(3) . . . . ?
C3 C2 C13 C14 73.0(2) . . . . ?
C1 C2 C13 C14 -108.7(2) . . . . ?
C3 C2 C13 C18 -109.0(2) . . . . ?
C1 C2 C13 C18 69.3(2) . . . . ?
C18 C13 C14 C15 -2.3(3) . . . . ?
C2 C13 C14 C15 175.75(16) . . . . ?
C18 C13 C14 C24 179.19(18) . . . . ?
C2 C13 C14 C24 -2.8(3) . . . . ?
C13 C14 C15 C16 -0.5(3) . . . . ?
C24 C14 C15 C16 178.03(17) . . . . ?
C14 C15 C16 C17 1.9(3) . . . . ?
C14 C15 C16 C23 -179.76(17) . . . . ?
C15 C16 C17 C18 -0.4(3) . . . . ?
C23 C16 C17 C18 -178.78(17) . . . . ?
C16 C17 C18 C13 -2.3(3) . . . . ?
C16 C17 C18 C22 175.68(17) . . . . ?
C14 C13 C18 C17 3.7(3) . . . . ?
C2 C13 C18 C17 -174.38(16) . . . . ?
C14 C13 C18 C22 -174.31(17) . . . . ?
C2 C13 C18 C22 7.6(3) . . . . ?
As1 N1 C25 C26 -159.41(14) . . . . ?
As2 N1 C25 C26 34.0(2) . . . . ?
As1 N1 C25 C30 20.9(3) . . . . ?
As2 N1 C25 C30 -145.68(14) . . . . ?
C30 C25 C26 C27 2.1(3) . . . . ?
N1 C25 C26 C27 -177.52(17) . . . . ?
C30 C25 C26 C37 -178.25(17) . . . . ?
N1 C25 C26 C37 2.1(3) . . . . ?
C25 C26 C27 C28 -0.5(3) . . . . ?
C37 C26 C27 C28 179.91(19) . . . . ?
C26 C27 C28 C29 -1.1(3) . . . . ?
C27 C28 C29 C30 1.1(3) . . . . ?
C28 C29 C30 C25 0.5(3) . . . . ?
C28 C29 C30 C31 -175.94(18) . . . . ?
C26 C25 C30 C29 -2.2(3) . . . . ?
N1 C25 C30 C29 177.50(16) . . . . ?
C26 C25 C30 C31 174.41(16) . . . . ?
N1 C25 C30 C31 -5.9(3) . . . . ?
C29 C30 C31 C36 79.4(2) . . . . ?
C25 C30 C31 C36 -97.1(2) . . . . ?
C29 C30 C31 C32 -104.7(2) . . . . ?
C25 C30 C31 C32 78.9(2) . . . . ?
C36 C31 C32 C33 3.2(3) . . . . ?
C30 C31 C32 C33 -172.77(17) . . . . ?
C36 C31 C32 C43 -174.83(17) . . . . ?
C30 C31 C32 C43 9.2(3) . . . . ?
C31 C32 C33 C34 -1.2(3) . . . . ?
C43 C32 C33 C34 176.83(19) . . . . ?
C32 C33 C34 C35 -1.4(3) . . . . ?
C32 C33 C34 C44 -179.59(19) . . . . ?
C33 C34 C35 C36 2.0(3) . . . . ?
C44 C34 C35 C36 -179.77(18) . . . . ?
C34 C35 C36 C31 -0.1(3) . . . . ?
C34 C35 C36 C45 179.43(18) . . . . ?
C32 C31 C36 C35 -2.6(3) . . . . ?
C30 C31 C36 C35 173.49(16) . . . . ?
C32 C31 C36 C45 177.95(17) . . . . ?
C30 C31 C36 C45 -6.0(3) . . . . ?
C27 C26 C37 C38 68.8(3) . . . . ?
C25 C26 C37 C38 -110.8(2) . . . . ?
C27 C26 C37 C42 -111.6(2) . . . . ?
C25 C26 C37 C42 68.8(2) . . . . ?
C42 C37 C38 C39 -3.8(3) . . . . ?
C26 C37 C38 C39 175.87(18) . . . . ?
C42 C37 C38 C48 173.99(19) . . . . ?
C26 C37 C38 C48 -6.4(3) . . . . ?
C37 C38 C39 C40 1.0(3) . . . . ?
C48 C38 C39 C40 -176.8(2) . . . . ?
C38 C39 C40 C41 1.4(3) . . . . ?
C38 C39 C40 C47 179.3(2) . . . . ?
C39 C40 C41 C42 -1.0(3) . . . . ?
C47 C40 C41 C42 -178.9(2) . . . . ?
C40 C41 C42 C37 -1.7(3) . . . . ?
C40 C41 C42 C46 176.06(18) . . . . ?
C38 C37 C42 C41 4.1(3) . . . . ?
C26 C37 C42 C41 -175.52(17) . . . . ?
C38 C37 C42 C46 -173.61(18) . . . . ?
C26 C37 C42 C46 6.8(3) . . . . ?
Cl3 Ga1 N3 N4 108.63(13) . . . . ?
Cl4 Ga1 N3 N4 -130.09(13) . . . . ?
Cl2 Ga1 N3 N4 -10.64(14) . . . . ?
Cl3 Ga1 N3 Ga2 -83.86(9) . . . . ?
Cl4 Ga1 N3 Ga2 37.42(10) . . . . ?
Cl2 Ga1 N3 Ga2 156.86(8) . . . . ?
Cl6 Ga2 N3 N4 -151.46(12) . . . . ?
Cl5 Ga2 N3 N4 -29.44(13) . . . . ?
Cl7 Ga2 N3 N4 86.44(13) . . . . ?
Cl6 Ga2 N3 Ga1 40.69(10) . . . . ?
Cl5 Ga2 N3 Ga1 162.72(8) . . . . ?
Cl7 Ga2 N3 Ga1 -81.41(9) . . . . ?
Ga1 N3 N4 N5 -146(11) . . . . ?
Ga2 N3 N4 N5 45(11) . . . . ?
